data_2235882
loop_
_publ_author_name
'Fun, Hoong-Kun'
'Chia, Tze Shyang'
'Mostafa, Gamal A. E.'
'Hefnawy, Mohamed M.'
'Abdel-Aziz, Hatem A.'

_publ_section_title
;
 2,3,5-Triphenyl-2<i>H</i>-tetrazol-3-ium tetraphenylborate
;
_journal_coeditor_code IS5170
_journal_issue 8
_journal_name_full 'Acta Crystallographica Section E'
_journal_page_first o2567
_journal_paper_doi 10.1107/S1600536812032941
_journal_volume 68
_journal_year 2012
_chemical_formula_iupac 'C19 H15 N4 +, C24 H20 B -'
_chemical_formula_moiety 'C19 H15 N4 +, C24 H20 B -'
_chemical_formula_sum 'C43 H35 B N4'
_chemical_formula_weight 618.56
_chemical_name_systematic
;
2,3,5-Triphenyl-2<i>H</i>-tetrazol-3-ium tetraphenylborate
;
_space_group_IT_number 14
_symmetry_cell_setting monoclinic
_symmetry_space_group_name_Hall '-P 2ybc'
_symmetry_space_group_name_H-M 'P 1 21/c 1'
_atom_sites_solution_hydrogens geom
_atom_sites_solution_primary direct
_atom_sites_solution_secondary difmap
_audit_creation_method SHELXL-97
_cell_angle_alpha 90.00
_cell_angle_beta 110.4410(10)
_cell_angle_gamma 90.00
_cell_formula_units_Z 4
_cell_length_a 9.88090(10)
_cell_length_b 22.6572(3)
_cell_length_c 16.0090(2)
_cell_measurement_reflns_used 9953
_cell_measurement_temperature 100.0(10)
_cell_measurement_theta_max 29.93
_cell_measurement_theta_min 2.25
_cell_volume 3358.32(7)
_computing_cell_refinement 'SAINT (Bruker, 2009)'
_computing_data_collection 'APEX2 (Bruker, 2009)'
_computing_data_reduction 'SAINT (Bruker, 2009)'
_computing_molecular_graphics 'SHELXTL (Sheldrick, 2008)'
_computing_publication_material
;
SHELXTL (Sheldrick, 2008) and PLATON (Spek, 2009)
;
_computing_structure_refinement 'SHELXTL (Sheldrick, 2008)'
_computing_structure_solution 'SHELXTL (Sheldrick, 2008)'
_diffrn_ambient_temperature 100.0(10)
_diffrn_measured_fraction_theta_full 0.993
_diffrn_measured_fraction_theta_max 0.993
_diffrn_measurement_device_type
;
Bruker SMART APEXII CCD area-detector
;
_diffrn_measurement_method '\f and \w scans'
_diffrn_radiation_monochromator graphite
_diffrn_radiation_source 'fine-focus sealed tube'
_diffrn_radiation_type MoK\a
_diffrn_radiation_wavelength 0.71073
_diffrn_reflns_av_R_equivalents 0.0291
_diffrn_reflns_av_sigmaI/netI 0.0359
_diffrn_reflns_limit_h_max 13
_diffrn_reflns_limit_h_min -13
_diffrn_reflns_limit_k_max 15
_diffrn_reflns_limit_k_min -31
_diffrn_reflns_limit_l_max 22
_diffrn_reflns_limit_l_min -19
_diffrn_reflns_number 37785
_diffrn_reflns_theta_full 30.11
_diffrn_reflns_theta_max 30.11
_diffrn_reflns_theta_min 2.20
_diffrn_standards_number 0
_exptl_absorpt_coefficient_mu 0.072
_exptl_absorpt_correction_T_max 0.9845
_exptl_absorpt_correction_T_min 0.9777
_exptl_absorpt_correction_type multi-scan
_exptl_absorpt_process_details '(<i>SADABS</i>; Bruker, 2009)'
_exptl_crystal_colour yellow
_exptl_crystal_density_diffrn 1.223
_exptl_crystal_density_method 'not measured'
_exptl_crystal_description block
_exptl_crystal_F_000 1304
_exptl_crystal_size_max 0.32
_exptl_crystal_size_mid 0.31
_exptl_crystal_size_min 0.22
_refine_diff_density_max 0.326
_refine_diff_density_min -0.251
_refine_ls_extinction_method none
_refine_ls_goodness_of_fit_ref 1.030
_refine_ls_hydrogen_treatment constr
_refine_ls_matrix_type full
_refine_ls_number_parameters 433
_refine_ls_number_reflns 9808
_refine_ls_number_restraints 0
_refine_ls_restrained_S_all 1.030
_refine_ls_R_factor_all 0.0697
_refine_ls_R_factor_gt 0.0497
_refine_ls_shift/su_max 0.001
_refine_ls_shift/su_mean 0.000
_refine_ls_structure_factor_coef Fsqd
_refine_ls_weighting_details 'calc w=1/[\s^2^(Fo^2^)+(0.0506P)^2^+1.1876P] where P=(Fo^2^+2Fc^2^)/3'
_refine_ls_weighting_scheme calc
_refine_ls_wR_factor_gt 0.1099
_refine_ls_wR_factor_ref 0.1206
_reflns_number_gt 7628
_reflns_number_total 9808
_reflns_threshold_expression I>2\s(I)
_cod_data_source_file is5170.cif
_cod_data_source_block I
_cod_original_cell_volume 3358.31(7)
_cod_original_sg_symbol_H-M 'P 21/c'
_cod_database_code 2235882
_cod_database_fobs_code 2235882

loop_
_symmetry_equiv_pos_as_xyz
'x, y, z'
'-x, y+1/2, -z+1/2'
'-x, -y, -z'
'x, -y-1/2, z-1/2'

loop_
_atom_site_type_symbol
_atom_site_label
_atom_site_fract_x
_atom_site_fract_y
_atom_site_fract_z
_atom_site_U_iso_or_equiv
_atom_site_adp_type
_atom_site_calc_flag
_atom_site_refinement_flags
_atom_site_occupancy
_atom_site_symmetry_multiplicity
B B1 0.80855(14) 0.91994(6) 0.75446(9) 0.0166(2) Uani d . 1 1
N N1 0.84759(11) 0.86398(5) 0.23476(7) 0.0195(2) Uani d . 1 1
N N2 0.97900(11) 0.84218(4) 0.26305(7) 0.0180(2) Uani d . 1 1
N N3 0.99069(11) 0.80074(4) 0.20630(7) 0.0182(2) Uani d . 1 1
N N4 0.86703(11) 0.79398(5) 0.14081(7) 0.0193(2) Uani d . 1 1
C C1 0.78000(13) 0.83373(5) 0.15918(8) 0.0183(2) Uani d . 1 1
C C2 0.62910(12) 0.84201(5) 0.10218(8) 0.0192(2) Uani d . 1 1
C C3 0.57066(14) 0.80618(6) 0.02706(9) 0.0261(3) Uani d . 1 1
H H3A 0.6279 0.7765 0.0137 0.031 Uiso calc R 1 1
C C4 0.42804(15) 0.81438(7) -0.02773(9) 0.0307(3) Uani d . 1 1
H H4A 0.3873 0.7902 -0.0789 0.037 Uiso calc R 1 1
C C5 0.34501(14) 0.85772(7) -0.00796(10) 0.0309(3) Uani d . 1 1
H H5A 0.2473 0.8630 -0.0455 0.037 Uiso calc R 1 1
C C6 0.40334(14) 0.89346(7) 0.06610(10) 0.0300(3) Uani d . 1 1
H H6A 0.3458 0.9233 0.0789 0.036 Uiso calc R 1 1
C C7 0.54578(14) 0.88581(6) 0.12175(9) 0.0247(3) Uani d . 1 1
H H7A 0.5860 0.9102 0.1727 0.030 Uiso calc R 1 1
C C8 1.09045(12) 0.85755(5) 0.34642(8) 0.0185(2) Uani d . 1 1
C C9 1.12262(13) 0.91679(6) 0.36390(8) 0.0212(2) Uani d . 1 1
H H9A 1.0747 0.9464 0.3221 0.025 Uiso calc R 1 1
C C10 1.22789(13) 0.93117(6) 0.44512(9) 0.0241(3) Uani d . 1 1
H H10A 1.2528 0.9713 0.4595 0.029 Uiso calc R 1 1
C C11 1.29656(14) 0.88727(7) 0.50507(9) 0.0270(3) Uani d . 1 1
H H11A 1.3683 0.8976 0.5603 0.032 Uiso calc R 1 1
C C12 1.26162(15) 0.82821(7) 0.48527(9) 0.0283(3) Uani d . 1 1
H H12A 1.3099 0.7985 0.5269 0.034 Uiso calc R 1 1
C C13 1.15675(14) 0.81254(6) 0.40508(8) 0.0228(3) Uani d . 1 1
H H13A 1.1312 0.7724 0.3908 0.027 Uiso calc R 1 1
C C14 1.11995(12) 0.76850(5) 0.21228(8) 0.0189(2) Uani d . 1 1
C C15 1.24583(13) 0.79961(6) 0.22342(9) 0.0239(3) Uani d . 1 1
H H15A 1.2487 0.8414 0.2277 0.029 Uiso calc R 1 1
C C16 1.36759(14) 0.76719(7) 0.22813(9) 0.0282(3) Uani d . 1 1
H H16A 1.4558 0.7870 0.2357 0.034 Uiso calc R 1 1
C C17 1.36125(14) 0.70611(6) 0.22188(9) 0.0279(3) Uani d . 1 1
H H17A 1.4457 0.6843 0.2266 0.034 Uiso calc R 1 1
C C18 1.23252(14) 0.67671(6) 0.20882(9) 0.0273(3) Uani d . 1 1
H H18A 1.2289 0.6349 0.2034 0.033 Uiso calc R 1 1
C C19 1.10881(14) 0.70779(6) 0.20366(9) 0.0232(3) Uani d . 1 1
H H19A 1.0199 0.6881 0.1946 0.028 Uiso calc R 1 1
C C20 0.64315(12) 0.93994(5) 0.74430(8) 0.0173(2) Uani d . 1 1
C C21 0.56120(13) 0.97844(6) 0.67707(8) 0.0219(2) Uani d . 1 1
H H21A 0.5987 0.9901 0.6324 0.026 Uiso calc R 1 1
C C22 0.42720(14) 1.00029(6) 0.67289(9) 0.0264(3) Uani d . 1 1
H H22A 0.3753 1.0262 0.6259 0.032 Uiso calc R 1 1
C C23 0.36946(13) 0.98437(6) 0.73711(10) 0.0272(3) Uani d . 1 1
H H23A 0.2780 0.9990 0.7345 0.033 Uiso calc R 1 1
C C24 0.44726(14) 0.94681(6) 0.80501(10) 0.0268(3) Uani d . 1 1
H H24A 0.4094 0.9358 0.8498 0.032 Uiso calc R 1 1
C C25 0.58108(13) 0.92496(6) 0.80817(9) 0.0221(2) Uani d . 1 1
H H25A 0.6321 0.8990 0.8552 0.026 Uiso calc R 1 1
C C26 0.91901(12) 0.97161(5) 0.81252(7) 0.0166(2) Uani d . 1 1
C C27 0.87021(13) 1.02357(5) 0.84049(8) 0.0184(2) Uani d . 1 1
H H27A 0.7693 1.0311 0.8201 0.022 Uiso calc R 1 1
C C28 0.96281(13) 1.06457(5) 0.89671(8) 0.0209(2) Uani d . 1 1
H H28A 0.9243 1.0989 0.9141 0.025 Uiso calc R 1 1
C C29 1.11130(13) 1.05563(6) 0.92752(8) 0.0220(2) Uani d . 1 1
H H29A 1.1748 1.0830 0.9671 0.026 Uiso calc R 1 1
C C30 1.16490(13) 1.00586(6) 0.89918(8) 0.0221(2) Uani d . 1 1
H H30A 1.2662 0.9995 0.9181 0.027 Uiso calc R 1 1
C C31 1.07066(13) 0.96529(5) 0.84317(8) 0.0191(2) Uani d . 1 1
H H31A 1.1103 0.9317 0.8246 0.023 Uiso calc R 1 1
C C32 0.84247(12) 0.85738(5) 0.81111(8) 0.0168(2) Uani d . 1 1
C C33 0.93272(13) 0.85443(5) 0.90081(8) 0.0200(2) Uani d . 1 1
H H33A 0.9880 0.8883 0.9272 0.024 Uiso calc R 1 1
C C34 0.94493(15) 0.80416(6) 0.95301(9) 0.0249(3) Uani d . 1 1
H H34A 1.0090 0.8041 1.0132 0.030 Uiso calc R 1 1
C C35 0.86451(14) 0.75428(6) 0.91792(9) 0.0255(3) Uani d . 1 1
H H35A 0.8699 0.7204 0.9539 0.031 Uiso calc R 1 1
C C36 0.77569(13) 0.75493(5) 0.82884(9) 0.0234(3) Uani d . 1 1
H H36A 0.7205 0.7209 0.8032 0.028 Uiso calc R 1 1
C C37 0.76686(13) 0.80496(5) 0.77680(8) 0.0210(2) Uani d . 1 1
H H37A 0.7074 0.8037 0.7156 0.025 Uiso calc R 1 1
C C38 0.82089(13) 0.91126(5) 0.65512(8) 0.0186(2) Uani d . 1 1
C C39 0.93787(14) 0.93094(6) 0.63216(9) 0.0224(2) Uani d . 1 1
H H39A 1.0160 0.9499 0.6765 0.027 Uiso calc R 1 1
C C40 0.94472(16) 0.92393(6) 0.54703(9) 0.0295(3) Uani d . 1 1
H H40A 1.0262 0.9382 0.5347 0.035 Uiso calc R 1 1
C C41 0.83374(17) 0.89645(6) 0.48087(9) 0.0319(3) Uani d . 1 1
H H41A 0.8378 0.8917 0.4228 0.038 Uiso calc R 1 1
C C42 0.71608(16) 0.87582(7) 0.50041(9) 0.0312(3) Uani d . 1 1
H H42A 0.6390 0.8566 0.4556 0.037 Uiso calc R 1 1
C C43 0.71068(14) 0.88322(6) 0.58572(8) 0.0248(3) Uani d . 1 1
H H43A 0.6289 0.8687 0.5975 0.030 Uiso calc R 1 1

loop_
_atom_site_aniso_label
_atom_site_aniso_U_11
_atom_site_aniso_U_22
_atom_site_aniso_U_33
_atom_site_aniso_U_12
_atom_site_aniso_U_13
_atom_site_aniso_U_23
B1 0.0146(6) 0.0176(6) 0.0184(6) 0.0008(5) 0.0070(5) -0.0009(5)
N1 0.0170(5) 0.0187(5) 0.0225(5) 0.0009(4) 0.0065(4) 0.0021(4)
N2 0.0173(5) 0.0168(5) 0.0199(5) 0.0006(4) 0.0063(4) 0.0002(4)
N3 0.0160(4) 0.0182(5) 0.0205(5) 0.0000(4) 0.0063(4) 0.0000(4)
N4 0.0159(5) 0.0190(5) 0.0220(5) 0.0000(4) 0.0052(4) 0.0008(4)
C1 0.0180(5) 0.0167(5) 0.0213(5) -0.0002(4) 0.0080(4) 0.0023(4)
C2 0.0158(5) 0.0194(5) 0.0222(6) 0.0001(4) 0.0062(4) 0.0042(5)
C3 0.0217(6) 0.0246(6) 0.0287(6) 0.0013(5) 0.0047(5) -0.0024(5)
C4 0.0238(6) 0.0338(8) 0.0276(7) -0.0025(6) 0.0004(5) 0.0000(6)
C5 0.0173(6) 0.0377(8) 0.0334(7) 0.0025(6) 0.0035(5) 0.0106(6)
C6 0.0216(6) 0.0312(7) 0.0381(7) 0.0076(6) 0.0114(6) 0.0061(6)
C7 0.0212(6) 0.0254(6) 0.0278(6) 0.0024(5) 0.0090(5) 0.0012(5)
C8 0.0154(5) 0.0211(6) 0.0184(5) -0.0010(4) 0.0053(4) 0.0000(4)
C9 0.0225(6) 0.0198(6) 0.0232(6) -0.0008(5) 0.0101(5) 0.0011(5)
C10 0.0226(6) 0.0248(6) 0.0268(6) -0.0053(5) 0.0111(5) -0.0061(5)
C11 0.0204(6) 0.0350(7) 0.0234(6) 0.0004(5) 0.0049(5) -0.0063(5)
C12 0.0271(7) 0.0316(7) 0.0216(6) 0.0069(6) 0.0028(5) 0.0021(5)
C13 0.0239(6) 0.0203(6) 0.0230(6) 0.0010(5) 0.0065(5) 0.0019(5)
C14 0.0153(5) 0.0213(6) 0.0199(5) 0.0035(4) 0.0057(4) 0.0012(5)
C15 0.0197(6) 0.0217(6) 0.0301(6) 0.0001(5) 0.0084(5) 0.0039(5)
C16 0.0175(6) 0.0324(7) 0.0348(7) 0.0010(5) 0.0094(5) 0.0059(6)
C17 0.0217(6) 0.0324(7) 0.0302(7) 0.0089(5) 0.0097(5) 0.0045(6)
C18 0.0260(6) 0.0223(6) 0.0331(7) 0.0051(5) 0.0100(5) 0.0001(5)
C19 0.0196(6) 0.0209(6) 0.0286(6) -0.0002(5) 0.0077(5) -0.0007(5)
C20 0.0154(5) 0.0156(5) 0.0207(5) -0.0015(4) 0.0061(4) -0.0042(4)
C21 0.0192(6) 0.0236(6) 0.0223(6) 0.0022(5) 0.0067(5) -0.0013(5)
C22 0.0191(6) 0.0250(6) 0.0298(7) 0.0047(5) 0.0017(5) -0.0043(5)
C23 0.0145(5) 0.0241(6) 0.0431(8) -0.0005(5) 0.0103(5) -0.0100(6)
C24 0.0224(6) 0.0234(6) 0.0411(7) -0.0021(5) 0.0193(6) -0.0044(6)
C25 0.0204(6) 0.0195(6) 0.0290(6) -0.0005(5) 0.0121(5) -0.0011(5)
C26 0.0166(5) 0.0169(5) 0.0174(5) 0.0001(4) 0.0071(4) 0.0023(4)
C27 0.0176(5) 0.0189(5) 0.0185(5) 0.0014(4) 0.0062(4) 0.0003(4)
C28 0.0238(6) 0.0180(5) 0.0215(6) 0.0011(5) 0.0087(5) 0.0001(5)
C29 0.0222(6) 0.0206(6) 0.0224(6) -0.0065(5) 0.0068(5) -0.0005(5)
C30 0.0154(5) 0.0247(6) 0.0259(6) -0.0018(5) 0.0069(5) 0.0029(5)
C31 0.0175(5) 0.0173(5) 0.0242(6) 0.0007(4) 0.0093(5) 0.0020(5)
C32 0.0143(5) 0.0176(5) 0.0206(5) 0.0009(4) 0.0089(4) -0.0020(4)
C33 0.0217(6) 0.0169(5) 0.0223(6) -0.0015(5) 0.0088(5) -0.0005(4)
C34 0.0299(7) 0.0217(6) 0.0225(6) -0.0003(5) 0.0085(5) 0.0020(5)
C35 0.0298(7) 0.0170(6) 0.0336(7) 0.0010(5) 0.0162(6) 0.0039(5)
C36 0.0211(6) 0.0153(5) 0.0371(7) -0.0020(5) 0.0145(5) -0.0051(5)
C37 0.0169(5) 0.0199(6) 0.0263(6) 0.0005(5) 0.0075(5) -0.0044(5)
C38 0.0195(5) 0.0177(5) 0.0196(5) 0.0061(4) 0.0080(4) 0.0018(4)
C39 0.0248(6) 0.0198(6) 0.0255(6) 0.0063(5) 0.0124(5) 0.0039(5)
C40 0.0383(8) 0.0256(7) 0.0337(7) 0.0118(6) 0.0239(6) 0.0081(6)
C41 0.0489(9) 0.0290(7) 0.0235(6) 0.0183(6) 0.0196(6) 0.0044(5)
C42 0.0385(8) 0.0314(7) 0.0212(6) 0.0101(6) 0.0071(6) -0.0027(5)
C43 0.0248(6) 0.0271(6) 0.0224(6) 0.0040(5) 0.0082(5) -0.0019(5)

loop_
_atom_type_symbol
_atom_type_description
_atom_type_scat_dispersion_real
_atom_type_scat_dispersion_imag
_atom_type_scat_source
C C 0.0033 0.0016 'International Tables Vol C Tables 4.2.6.8 and 6.1.1.4'
H H 0.0000 0.0000 'International Tables Vol C Tables 4.2.6.8 and 6.1.1.4'
B B 0.0013 0.0007 'International Tables Vol C Tables 4.2.6.8 and 6.1.1.4'
N N 0.0061 0.0033 'International Tables Vol C Tables 4.2.6.8 and 6.1.1.4'

loop_
_geom_angle_atom_site_label_1
_geom_angle_atom_site_label_2
_geom_angle_atom_site_label_3
_geom_angle
C20 B1 C26 107.39(9)
C20 B1 C38 110.02(9)
C26 B1 C38 111.79(9)
C20 B1 C32 107.10(9)
C26 B1 C32 109.40(9)
C38 B1 C32 110.96(9)
N2 N1 C1 103.80(10)
N1 N2 N3 109.81(9)
N1 N2 C8 124.79(10)
N3 N2 C8 125.24(10)
N4 N3 N2 110.31(9)
N4 N3 C14 123.29(10)
N2 N3 C14 126.37(10)
N3 N4 C1 103.59(10)
N4 C1 N1 112.48(10)
N4 C1 C2 122.61(11)
N1 C1 C2 124.92(11)
C7 C2 C3 120.54(11)
C7 C2 C1 120.31(11)
C3 C2 C1 119.14(11)
C4 C3 C2 119.29(13)
C4 C3 H3A 120.4
C2 C3 H3A 120.4
C5 C4 C3 120.14(13)
C5 C4 H4A 119.9
C3 C4 H4A 119.9
C6 C5 C4 120.52(12)
C6 C5 H5A 119.7
C4 C5 H5A 119.7
C5 C6 C7 120.11(13)
C5 C6 H6A 119.9
C7 C6 H6A 119.9
C6 C7 C2 119.40(13)
C6 C7 H7A 120.3
C2 C7 H7A 120.3
C9 C8 C13 123.73(11)
C9 C8 N2 117.85(11)
C13 C8 N2 118.41(11)
C8 C9 C10 117.37(12)
C8 C9 H9A 121.3
C10 C9 H9A 121.3
C11 C10 C9 120.36(12)
C11 C10 H10A 119.8
C9 C10 H10A 119.8
C10 C11 C12 120.72(12)
C10 C11 H11A 119.6
C12 C11 H11A 119.6
C13 C12 C11 120.25(12)
C13 C12 H12A 119.9
C11 C12 H12A 119.9
C12 C13 C8 117.57(12)
C12 C13 H13A 121.2
C8 C13 H13A 121.2
C19 C14 C15 123.73(11)
C19 C14 N3 117.29(11)
C15 C14 N3 118.95(11)
C14 C15 C16 117.35(12)
C14 C15 H15A 121.3
C16 C15 H15A 121.3
C17 C16 C15 120.47(12)
C17 C16 H16A 119.8
C15 C16 H16A 119.8
C18 C17 C16 120.43(12)
C18 C17 H17A 119.8
C16 C17 H17A 119.8
C17 C18 C19 120.54(13)
C17 C18 H18A 119.7
C19 C18 H18A 119.7
C14 C19 C18 117.45(12)
C14 C19 H19A 121.3
C18 C19 H19A 121.3
C21 C20 C25 115.27(11)
C21 C20 B1 122.26(10)
C25 C20 B1 122.10(10)
C22 C21 C20 122.85(12)
C22 C21 H21A 118.6
C20 C21 H21A 118.6
C23 C22 C21 120.14(13)
C23 C22 H22A 119.9
C21 C22 H22A 119.9
C24 C23 C22 118.90(12)
C24 C23 H23A 120.6
C22 C23 H23A 120.6
C23 C24 C25 120.39(12)
C23 C24 H24A 119.8
C25 C24 H24A 119.8
C24 C25 C20 122.45(12)
C24 C25 H25A 118.8
C20 C25 H25A 118.8
C27 C26 C31 114.55(11)
C27 C26 B1 122.82(10)
C31 C26 B1 122.51(10)
C28 C27 C26 123.02(11)
C28 C27 H27A 118.5
C26 C27 H27A 118.5
C29 C28 C27 120.44(12)
C29 C28 H28A 119.8
C27 C28 H28A 119.8
C30 C29 C28 118.59(11)
C30 C29 H29A 120.7
C28 C29 H29A 120.7
C29 C30 C31 120.14(11)
C29 C30 H30A 119.9
C31 C30 H30A 119.9
C30 C31 C26 123.20(11)
C30 C31 H31A 118.4
C26 C31 H31A 118.4
C33 C32 C37 114.85(11)
C33 C32 B1 122.48(10)
C37 C32 B1 122.07(10)
C34 C33 C32 122.95(12)
C34 C33 H33A 118.5
C32 C33 H33A 118.5
C35 C34 C33 120.50(12)
C35 C34 H34A 119.7
C33 C34 H34A 119.7
C34 C35 C36 118.41(12)
C34 C35 H35A 120.8
C36 C35 H35A 120.8
C35 C36 C37 120.54(12)
C35 C36 H36A 119.7
C37 C36 H36A 119.7
C36 C37 C32 122.67(12)
C36 C37 H37A 118.7
C32 C37 H37A 118.7
C39 C38 C43 114.71(11)
C39 C38 B1 124.08(11)
C43 C38 B1 121.21(11)
C40 C39 C38 123.01(13)
C40 C39 H39A 118.5
C38 C39 H39A 118.5
C41 C40 C39 120.28(13)
C41 C40 H40A 119.9
C39 C40 H40A 119.9
C40 C41 C42 118.92(12)
C40 C41 H41A 120.5
C42 C41 H41A 120.5
C41 C42 C43 120.14(13)
C41 C42 H42A 119.9
C43 C42 H42A 119.9
C42 C43 C38 122.93(13)
C42 C43 H43A 118.5
C38 C43 H43A 118.5

loop_
_geom_bond_atom_site_label_1
_geom_bond_atom_site_label_2
_geom_bond_distance
B1 C20 1.6483(17)
B1 C26 1.6483(18)
B1 C38 1.6487(17)
B1 C32 1.6529(18)
N1 N2 1.3132(14)
N1 C1 1.3474(15)
N2 N3 1.3392(14)
N2 C8 1.4452(15)
N3 N4 1.3118(14)
N3 C14 1.4452(15)
N4 C1 1.3468(16)
C1 C2 1.4631(16)
C2 C7 1.3930(18)
C2 C3 1.3977(18)
C3 C4 1.3880(18)
C3 H3A 0.9500
C4 C5 1.385(2)
C4 H4A 0.9500
C5 C6 1.384(2)
C5 H5A 0.9500
C6 C7 1.3889(18)
C6 H6A 0.9500
C7 H7A 0.9500
C8 C9 1.3853(17)
C8 C13 1.3862(17)
C9 C10 1.3908(18)
C9 H9A 0.9500
C10 C11 1.3841(19)
C10 H10A 0.9500
C11 C12 1.391(2)
C11 H11A 0.9500
C12 C13 1.3852(18)
C12 H12A 0.9500
C13 H13A 0.9500
C14 C19 1.3828(17)
C14 C15 1.3860(17)
C15 C16 1.3889(18)
C15 H15A 0.9500
C16 C17 1.387(2)
C16 H16A 0.9500
C17 C18 1.3854(19)
C17 H17A 0.9500
C18 C19 1.3880(18)
C18 H18A 0.9500
C19 H19A 0.9500
C20 C21 1.4022(17)
C20 C25 1.4054(17)
C21 C22 1.3931(17)
C21 H21A 0.9500
C22 C23 1.387(2)
C22 H22A 0.9500
C23 C24 1.383(2)
C23 H23A 0.9500
C24 C25 1.3962(17)
C24 H24A 0.9500
C25 H25A 0.9500
C26 C27 1.4036(16)
C26 C31 1.4117(16)
C27 C28 1.3911(17)
C27 H27A 0.9500
C28 C29 1.3898(17)
C28 H28A 0.9500
C29 C30 1.3878(18)
C29 H29A 0.9500
C30 C31 1.3903(17)
C30 H30A 0.9500
C31 H31A 0.9500
C32 C33 1.4027(16)
C32 C37 1.4083(17)
C33 C34 1.3928(17)
C33 H33A 0.9500
C34 C35 1.3828(18)
C34 H34A 0.9500
C35 C36 1.3893(19)
C35 H35A 0.9500
C36 C37 1.3915(18)
C36 H36A 0.9500
C37 H37A 0.9500
C38 C39 1.4024(17)
C38 C43 1.4068(18)
C39 C40 1.3971(18)
C39 H39A 0.9500
C40 C41 1.379(2)
C40 H40A 0.9500
C41 C42 1.386(2)
C41 H41A 0.9500
C42 C43 1.3953(18)
C42 H42A 0.9500
C43 H43A 0.9500

loop_
_geom_hbond_atom_site_label_D
_geom_hbond_atom_site_label_H
_geom_hbond_atom_site_label_A
_geom_hbond_site_symmetry_A
_geom_hbond_distance_DH
_geom_hbond_distance_HA
_geom_hbond_distance_DA
_geom_hbond_angle_DHA
_geom_hbond_publ_flag
C10 H10A Cg1 3_776 0.95 2.93 3.7784(15) 149 yes

loop_
_geom_torsion_atom_site_label_1
_geom_torsion_atom_site_label_2
_geom_torsion_atom_site_label_3
_geom_torsion_atom_site_label_4
_geom_torsion
C1 N1 N2 N3 0.55(12)
C1 N1 N2 C8 -175.09(11)
N1 N2 N3 N4 -1.01(13)
C8 N2 N3 N4 174.60(10)
N1 N2 N3 C14 177.07(10)
C8 N2 N3 C14 -7.32(18)
N2 N3 N4 C1 0.99(13)
C14 N3 N4 C1 -177.16(11)
N3 N4 C1 N1 -0.66(13)
N3 N4 C1 C2 179.49(11)
N2 N1 C1 N4 0.07(13)
N2 N1 C1 C2 179.92(11)
N4 C1 C2 C7 -176.73(12)
N1 C1 C2 C7 3.44(19)
N4 C1 C2 C3 2.08(18)
N1 C1 C2 C3 -177.75(12)
C7 C2 C3 C4 -0.4(2)
C1 C2 C3 C4 -179.25(12)
C2 C3 C4 C5 0.1(2)
C3 C4 C5 C6 0.4(2)
C4 C5 C6 C7 -0.5(2)
C5 C6 C7 C2 0.1(2)
C3 C2 C7 C6 0.34(19)
C1 C2 C7 C6 179.13(12)
N1 N2 C8 C9 -53.50(16)
N3 N2 C8 C9 131.52(12)
N1 N2 C8 C13 125.11(13)
N3 N2 C8 C13 -49.87(16)
C13 C8 C9 C10 0.15(19)
N2 C8 C9 C10 178.68(11)
C8 C9 C10 C11 0.09(18)
C9 C10 C11 C12 0.0(2)
C10 C11 C12 C13 -0.3(2)
C11 C12 C13 C8 0.5(2)
C9 C8 C13 C12 -0.44(19)
N2 C8 C13 C12 -178.96(11)
N4 N3 C14 C19 -51.05(16)
N2 N3 C14 C19 131.10(13)
N4 N3 C14 C15 126.99(13)
N2 N3 C14 C15 -50.86(17)
C19 C14 C15 C16 -1.55(19)
N3 C14 C15 C16 -179.46(11)
C14 C15 C16 C17 -0.1(2)
C15 C16 C17 C18 1.5(2)
C16 C17 C18 C19 -1.4(2)
C15 C14 C19 C18 1.7(2)
N3 C14 C19 C18 179.61(11)
C17 C18 C19 C14 -0.2(2)
C26 B1 C20 C21 84.50(13)
C38 B1 C20 C21 -37.38(15)
C32 B1 C20 C21 -158.07(11)
C26 B1 C20 C25 -88.14(13)
C38 B1 C20 C25 149.98(11)
C32 B1 C20 C25 29.28(15)
C25 C20 C21 C22 -0.38(18)
B1 C20 C21 C22 -173.49(11)
C20 C21 C22 C23 0.3(2)
C21 C22 C23 C24 0.2(2)
C22 C23 C24 C25 -0.6(2)
C23 C24 C25 C20 0.5(2)
C21 C20 C25 C24 0.01(18)
B1 C20 C25 C24 173.13(11)
C20 B1 C26 C27 -3.63(15)
C38 B1 C26 C27 117.14(12)
C32 B1 C26 C27 -119.54(12)
C20 B1 C26 C31 172.03(10)
C38 B1 C26 C31 -67.20(14)
C32 B1 C26 C31 56.12(14)
C31 C26 C27 C28 -2.43(17)
B1 C26 C27 C28 173.54(11)
C26 C27 C28 C29 0.57(19)
C27 C28 C29 C30 1.63(18)
C28 C29 C30 C31 -1.80(18)
C29 C30 C31 C26 -0.22(19)
C27 C26 C31 C30 2.26(17)
B1 C26 C31 C30 -173.72(11)
C20 B1 C32 C33 -105.11(12)
C26 B1 C32 C33 10.99(15)
C38 B1 C32 C33 134.80(11)
C20 B1 C32 C37 65.54(13)
C26 B1 C32 C37 -178.36(10)
C38 B1 C32 C37 -54.56(14)
C37 C32 C33 C34 -1.34(17)
B1 C32 C33 C34 169.93(11)
C32 C33 C34 C35 -1.2(2)
C33 C34 C35 C36 2.3(2)
C34 C35 C36 C37 -0.83(19)
C35 C36 C37 C32 -1.84(19)
C33 C32 C37 C36 2.83(17)
B1 C32 C37 C36 -168.48(11)
C20 B1 C38 C39 137.58(11)
C26 B1 C38 C39 18.35(16)
C32 B1 C38 C39 -104.08(13)
C20 B1 C38 C43 -41.86(15)
C26 B1 C38 C43 -161.09(11)
C32 B1 C38 C43 76.48(13)
C43 C38 C39 C40 0.58(18)
B1 C38 C39 C40 -178.89(11)
C38 C39 C40 C41 -0.2(2)
C39 C40 C41 C42 -0.2(2)
C40 C41 C42 C43 0.3(2)
C41 C42 C43 C38 0.1(2)
C39 C38 C43 C42 -0.49(18)
B1 C38 C43 C42 179.00(12)

loop_
_cod_related_entry_id
_cod_related_entry_database
_cod_related_entry_code
1 ChemSpider 30657980
